data_1504007
loop_
_publ_author_name
'Sinan, Mominul'
'Panda, Manashi'
'Banerjee, Priyabrata'
'Shinisha, C. B.'
'Sunoj, Raghavan B.'
'Goswami, Sreebrata'

_publ_section_title
;
 Synthesis of azoaromatic dyes via redox driven C-N bond fusion.
;
_journal_issue 15
_journal_name_full 'Organic letters'
_journal_page_first 3218
_journal_page_last 3221
_journal_paper_doi 10.1021/ol9011184
_journal_volume 11
_journal_year 2009
_chemical_formula_sum 'C28 H20 Cl2 N6 O4'
_chemical_formula_weight 575.40
_chemical_name_systematic
; 
 ? 
;
_space_group_IT_number 14
_symmetry_cell_setting monoclinic
_symmetry_space_group_name_Hall '-P 2yab'
_symmetry_space_group_name_H-M 'P 1 21/a 1'
_atom_sites_solution_hydrogens geom
_atom_sites_solution_primary direct
_atom_sites_solution_secondary difmap
_audit_creation_method SHELXL-97
_cell_angle_alpha 90.00
_cell_angle_beta 105.52(2)
_cell_angle_gamma 90.00
_cell_formula_units_Z 4
_cell_length_a 7.518(3)
_cell_length_b 27.568(8)
_cell_length_c 12.404(4)
_cell_measurement_temperature 150(2)
_cell_volume 2477.1(15)
_computing_cell_refinement 'BRUKER APEX II'
_computing_data_collection 'BRUKER APEX II'
_computing_data_reduction 'BRUKER APEX SAINT'
_computing_molecular_graphics 'SHELXTL, PLATON'
_computing_publication_material 'MERCURY 2.2'
_computing_structure_refinement 'SHELXL-97 (Sheldrick, 1997)'
_computing_structure_solution 'SHELXS-97 (Sheldrick, 1990)'
_diffrn_ambient_temperature 150(2)
_diffrn_detector_area_resol_mean 3
_diffrn_measured_fraction_theta_full 0.990
_diffrn_measured_fraction_theta_max 0.990
_diffrn_measurement_device_type 'BRUKER CCD AREA DETECTOR'
_diffrn_measurement_method 'OMEGA SCAN'
_diffrn_radiation_monochromator graphite
_diffrn_radiation_source 'fine-focus sealed tube'
_diffrn_radiation_type MoK\a
_diffrn_radiation_wavelength 0.71073
_diffrn_reflns_av_R_equivalents 0.0857
_diffrn_reflns_av_sigmaI/netI 0.0965
_diffrn_reflns_limit_h_max 9
_diffrn_reflns_limit_h_min -9
_diffrn_reflns_limit_k_max 35
_diffrn_reflns_limit_k_min -34
_diffrn_reflns_limit_l_max 16
_diffrn_reflns_limit_l_min -16
_diffrn_reflns_number 27689
_diffrn_reflns_theta_full 27.50
_diffrn_reflns_theta_max 27.50
_diffrn_reflns_theta_min 2.96
_exptl_absorpt_coefficient_mu 0.313
_exptl_absorpt_correction_T_max 0.9429
_exptl_absorpt_correction_T_min 0.9287
_exptl_absorpt_correction_type multi-scan
_exptl_absorpt_process_details SADABS
_exptl_crystal_colour BLUE
_exptl_crystal_density_diffrn 1.543
_exptl_crystal_density_method 'not measured'
_exptl_crystal_description BLOCK
_exptl_crystal_F_000 1184
_exptl_crystal_size_max 0.24
_exptl_crystal_size_mid 0.22
_exptl_crystal_size_min 0.19
_refine_diff_density_max 0.288
_refine_diff_density_min -0.275
_refine_diff_density_rms 0.058
_refine_ls_extinction_method none
_refine_ls_goodness_of_fit_ref 0.963
_refine_ls_hydrogen_treatment constr
_refine_ls_matrix_type full
_refine_ls_number_parameters 387
_refine_ls_number_reflns 5633
_refine_ls_number_restraints 0
_refine_ls_restrained_S_all 0.963
_refine_ls_R_factor_all 0.1195
_refine_ls_R_factor_gt 0.0565
_refine_ls_shift/su_max 0.000
_refine_ls_shift/su_mean 0.000
_refine_ls_structure_factor_coef Fsqd
_refine_ls_weighting_details 'calc w=1/[\s^2^(Fo^2^)+(0.0444P)^2^+0.0000P] where P=(Fo^2^+2Fc^2^)/3'
_refine_ls_weighting_scheme calc
_refine_ls_wR_factor_gt 0.0911
_refine_ls_wR_factor_ref 0.1109
_reflns_number_gt 3384
_reflns_number_total 5633
_reflns_threshold_expression >2sigma(I)
_cod_data_source_file ol9011184_si_002.cif
_cod_data_source_block 2a
_cod_depositor_comments
;
The following automatic conversions were performed:

'_symmetry_cell_setting' value 'MONOCLINIC' changed to 'monoclinic'
according to /home/saulius/struct/CIF-dictionaries/cif_core.dic
dictionary named 'cif_core.dic' version 2.4.2 from
2011-04-26.

'_exptl_absorpt_correction_type' value 'MULTI-SCAN'
changed to 'multi-scan' according to
/home/saulius/struct/CIF-dictionaries/cif_core.dic dictionary named
'cif_core.dic' version 2.4.2 from 2011-04-26.

Automatic conversion script
Id: cif_fix_values 1715 2011-07-08 13:25:40Z adriana 
;
_cod_original_sg_symbol_H-M P2(1)/a
_cod_database_code 1504007

loop_
_symmetry_equiv_pos_as_xyz
'x, y, z'
'-x+1/2, y+1/2, -z'
'-x, -y, -z'
'x-1/2, -y-1/2, z'

loop_
_atom_site_label
_atom_site_type_symbol
_atom_site_fract_x
_atom_site_fract_y
_atom_site_fract_z
_atom_site_U_iso_or_equiv
_atom_site_adp_type
_atom_site_occupancy
_atom_site_symmetry_multiplicity
_atom_site_calc_flag
_atom_site_refinement_flags
_atom_site_disorder_assembly
_atom_site_disorder_group
Cl1 Cl 0.00629(10) 0.07691(2) -0.05018(6) 0.03041(19) Uani 1 1 d . . .
Cl2 Cl 0.65212(9) 0.39092(3) 0.46634(7) 0.0304(2) Uani 1 1 d . . .
N1 N -0.1307(3) 0.26060(7) -0.05267(17) 0.0179(5) Uani 1 1 d . . .
N2 N 0.0469(3) 0.30858(8) 0.09740(18) 0.0199(5) Uani 1 1 d . . .
N3 N 0.0254(3) 0.26903(8) 0.16504(18) 0.0186(5) Uani 1 1 d . . .
C22 C 0.0844(3) 0.32620(9) 0.3171(2) 0.0159(6) Uani 1 1 d . . .
H22 H 0.1007 0.3512 0.2703 0.019 Uiso 1 1 calc R . .
C15 C 0.0859(3) 0.29678(9) 0.5027(2) 0.0177(6) Uani 1 1 d . . .
C7 C 0.1140(3) 0.18177(9) 0.1784(2) 0.0192(6) Uani 1 1 d . . .
H7 H 0.1788 0.1850 0.2532 0.023 Uiso 1 1 calc R . .
N6 N 0.1470(3) 0.38019(7) 0.48081(17) 0.0160(5) Uani 1 1 d . . .
C10 C -0.0658(3) 0.17282(9) -0.0483(2) 0.0191(6) Uani 1 1 d . . .
H10 H -0.1208 0.1700 -0.1246 0.023 Uiso 1 1 calc R . .
C12 C 0.0380(3) 0.27903(9) 0.2752(2) 0.0174(6) Uani 1 1 d . . .
N5 N 0.1801(3) 0.34363(8) 0.66170(19) 0.0242(5) Uani 1 1 d . . .
C20 C 0.1478(3) 0.42149(9) 0.4199(2) 0.0188(6) Uani 1 1 d . . .
H20 H 0.1185 0.4196 0.3423 0.023 Uiso 1 1 calc R . .
C11 C -0.0614(3) 0.21679(9) 0.0055(2) 0.0155(6) Uani 1 1 d . . .
C14 C 0.0244(3) 0.25104(9) 0.4564(2) 0.0195(6) Uani 1 1 d . . .
H14 H 0.0021 0.2265 0.5025 0.023 Uiso 1 1 calc R . .
C13 C -0.0024(3) 0.24246(9) 0.3457(2) 0.0185(6) Uani 1 1 d . . .
H13 H -0.0474 0.2126 0.3158 0.022 Uiso 1 1 calc R . .
N4 N 0.1234(3) 0.30177(8) 0.61489(18) 0.0232(5) Uani 1 1 d . . .
C5 C -0.0410(3) 0.30348(9) -0.0077(2) 0.0188(6) Uani 1 1 d . . .
C19 C 0.1907(3) 0.46526(10) 0.4709(2) 0.0239(6) Uani 1 1 d . . .
H19 H 0.1884 0.4931 0.4282 0.029 Uiso 1 1 calc R . .
C8 C 0.1054(3) 0.13711(10) 0.1267(2) 0.0202(6) Uani 1 1 d . . .
H8 H 0.1606 0.1101 0.1670 0.024 Uiso 1 1 calc R . .
C21 C 0.1049(3) 0.33431(9) 0.4296(2) 0.0165(6) Uani 1 1 d . . .
C16 C 0.1875(3) 0.38264(10) 0.5956(2) 0.0198(6) Uani 1 1 d . . .
C6 C 0.0266(3) 0.22177(9) 0.1195(2) 0.0172(6) Uani 1 1 d . . .
C2 C -0.2627(4) 0.29771(10) -0.2281(2) 0.0267(7) Uani 1 1 d . . .
H2 H -0.3443 0.2969 -0.2991 0.032 Uiso 1 1 calc R . .
C3 C -0.1572(4) 0.34002(10) -0.1900(2) 0.0281(7) Uani 1 1 d . . .
H3 H -0.1629 0.3661 -0.2384 0.034 Uiso 1 1 calc R . .
C17 C 0.2357(4) 0.42739(10) 0.6481(2) 0.0246(6) Uani 1 1 d . . .
H17 H 0.2666 0.4292 0.7258 0.029 Uiso 1 1 calc R . .
C1 C -0.2441(3) 0.25908(10) -0.1614(2) 0.0217(6) Uani 1 1 d . . .
H1 H -0.3078 0.2307 -0.1880 0.026 Uiso 1 1 calc R . .
C4 C -0.0496(4) 0.34282(10) -0.0850(2) 0.0247(6) Uani 1 1 d . . .
H4 H 0.0205 0.3706 -0.0618 0.030 Uiso 1 1 calc R . .
C18 C 0.2381(3) 0.46824(11) 0.5876(2) 0.0256(7) Uani 1 1 d . . .
H18 H 0.2710 0.4978 0.6233 0.031 Uiso 1 1 calc R . .
C27 C 0.0035(4) 0.44341(11) 0.1114(2) 0.0297(7) Uani 1 1 d . . .
H27 H -0.0790 0.4194 0.0766 0.036 Uiso 1 1 calc R . .
C9 C 0.0140(3) 0.13297(9) 0.0147(2) 0.0202(6) Uani 1 1 d . . .
C28 C 0.1908(4) 0.43405(11) 0.1413(2) 0.0299(7) Uani 1 1 d . . .
H28 H 0.2347 0.4039 0.1265 0.036 Uiso 1 1 calc R . .
C26 C -0.0620(4) 0.48833(11) 0.1329(3) 0.0335(7) Uani 1 1 d . . .
H26 H -0.1882 0.4945 0.1127 0.040 Uiso 1 1 calc R . .
C23 C 0.3133(4) 0.47007(12) 0.1939(3) 0.0357(8) Uani 1 1 d . . .
H23 H 0.4397 0.4641 0.2143 0.043 Uiso 1 1 calc R . .
C25 C 0.0598(4) 0.52369(11) 0.1842(3) 0.0351(8) Uani 1 1 d . . .
H25 H 0.0159 0.5540 0.1978 0.042 Uiso 1 1 calc R . .
C24 C 0.2472(4) 0.51457(11) 0.2157(3) 0.0363(8) Uani 1 1 d . . .
H24 H 0.3288 0.5385 0.2517 0.044 Uiso 1 1 calc R . .
O1A O 0.7668(3) 0.35570(11) 0.5299(3) 0.0484(8) Uani 0.80 1 d P A 2
O1B O 0.7986(15) 0.4144(5) 0.5666(10) 0.053(3) Uani 0.20 1 d P A 1
O2A O 0.6131(4) 0.43049(11) 0.5276(3) 0.0541(9) Uani 0.80 1 d P A 2
O2B O 0.5422(12) 0.3668(4) 0.5470(10) 0.051(3) Uani 0.20 1 d P A 1
O3A O 0.4804(3) 0.36935(9) 0.4024(2) 0.0416(7) Uani 0.85 1 d P A 2
O3B O 0.550(2) 0.4216(6) 0.4030(14) 0.054(4) Uiso 0.15 1 d P A 1
O4A O 0.7427(3) 0.40959(9) 0.3822(2) 0.0399(7) Uani 0.85 1 d P A 2
O4B O 0.7504(18) 0.3519(5) 0.4430(13) 0.034(3) Uiso 0.15 1 d P A 1

loop_
_atom_site_aniso_label
_atom_site_aniso_U_11
_atom_site_aniso_U_22
_atom_site_aniso_U_33
_atom_site_aniso_U_23
_atom_site_aniso_U_13
_atom_site_aniso_U_12
Cl1 0.0424(4) 0.0194(4) 0.0259(4) -0.0070(3) 0.0030(3) 0.0033(3)
Cl2 0.0211(3) 0.0243(4) 0.0465(5) -0.0078(4) 0.0101(3) -0.0006(3)
N1 0.0208(11) 0.0162(12) 0.0168(12) -0.0001(10) 0.0054(9) -0.0028(9)
N2 0.0270(12) 0.0156(12) 0.0182(13) -0.0004(10) 0.0077(10) -0.0015(10)
N3 0.0235(12) 0.0169(12) 0.0154(12) -0.0019(10) 0.0053(9) -0.0022(9)
C22 0.0148(12) 0.0196(15) 0.0131(13) 0.0016(11) 0.0036(10) -0.0003(11)
C15 0.0175(13) 0.0197(15) 0.0165(15) 0.0028(11) 0.0055(11) 0.0027(11)
C7 0.0161(13) 0.0233(16) 0.0169(14) -0.0018(12) 0.0023(11) -0.0019(11)
N6 0.0166(11) 0.0147(12) 0.0162(12) -0.0010(9) 0.0037(9) 0.0007(9)
C10 0.0208(14) 0.0215(15) 0.0152(14) -0.0020(12) 0.0051(11) -0.0007(11)
C12 0.0105(12) 0.0198(14) 0.0209(15) 0.0011(12) 0.0025(11) 0.0006(11)
N5 0.0324(13) 0.0206(13) 0.0170(12) 0.0000(10) 0.0025(10) 0.0013(11)
C20 0.0208(14) 0.0199(15) 0.0152(14) 0.0011(12) 0.0037(11) 0.0002(11)
C11 0.0155(13) 0.0144(14) 0.0181(14) -0.0005(11) 0.0074(11) -0.0011(11)
C14 0.0207(13) 0.0174(14) 0.0203(15) 0.0063(12) 0.0052(11) 0.0014(12)
C13 0.0171(13) 0.0162(14) 0.0215(15) -0.0006(12) 0.0041(11) -0.0008(11)
N4 0.0297(13) 0.0219(13) 0.0157(12) 0.0018(10) 0.0022(10) 0.0021(10)
C5 0.0203(13) 0.0186(15) 0.0191(15) 0.0008(12) 0.0081(11) 0.0004(11)
C19 0.0296(16) 0.0161(15) 0.0256(16) -0.0001(12) 0.0065(13) 0.0002(12)
C8 0.0205(14) 0.0167(15) 0.0232(16) 0.0007(12) 0.0059(12) 0.0021(11)
C21 0.0124(12) 0.0179(14) 0.0186(15) -0.0012(11) 0.0031(10) 0.0009(11)
C16 0.0160(13) 0.0252(16) 0.0173(15) -0.0015(12) 0.0030(11) 0.0030(12)
C6 0.0166(13) 0.0166(14) 0.0195(15) -0.0028(11) 0.0067(11) -0.0023(11)
C2 0.0356(16) 0.0233(16) 0.0163(15) -0.0017(13) -0.0012(12) 0.0030(13)
C3 0.0463(18) 0.0184(16) 0.0198(16) 0.0026(12) 0.0090(14) 0.0036(14)
C17 0.0293(15) 0.0256(16) 0.0166(15) -0.0072(13) 0.0023(12) 0.0008(13)
C1 0.0264(14) 0.0221(16) 0.0141(14) -0.0055(12) 0.0010(11) -0.0015(12)
C4 0.0358(16) 0.0173(15) 0.0229(16) -0.0022(12) 0.0114(13) -0.0041(13)
C18 0.0271(15) 0.0231(16) 0.0266(17) -0.0078(13) 0.0073(12) -0.0016(12)
C27 0.0342(17) 0.0318(18) 0.0235(17) -0.0016(14) 0.0083(13) -0.0060(14)
C9 0.0222(14) 0.0167(15) 0.0235(16) -0.0046(12) 0.0093(12) 0.0007(11)
C28 0.0337(17) 0.0320(18) 0.0255(17) 0.0011(14) 0.0104(13) 0.0022(14)
C26 0.0323(17) 0.0350(19) 0.0352(19) 0.0022(15) 0.0127(14) 0.0023(14)
C23 0.0297(16) 0.050(2) 0.0291(18) -0.0035(16) 0.0115(14) -0.0059(16)
C25 0.049(2) 0.0235(17) 0.039(2) -0.0010(15) 0.0223(16) -0.0017(15)
C24 0.048(2) 0.0319(19) 0.0329(19) -0.0104(15) 0.0180(15) -0.0173(16)
O1A 0.0314(15) 0.063(2) 0.049(2) 0.0317(17) 0.0085(14) 0.0124(14)
O1B 0.044(7) 0.076(10) 0.041(7) -0.023(7) 0.015(6) -0.027(6)
O2A 0.0471(18) 0.053(2) 0.069(2) -0.0395(17) 0.0263(16) -0.0105(15)
O2B 0.017(5) 0.066(8) 0.068(9) 0.034(7) 0.009(5) -0.003(5)
O3A 0.0239(13) 0.0361(15) 0.0627(19) -0.0166(14) 0.0080(12) -0.0057(11)
O4A 0.0315(13) 0.0445(17) 0.0465(17) 0.0091(13) 0.0150(12) -0.0011(12)

loop_
_atom_type_symbol
_atom_type_description
_atom_type_scat_dispersion_real
_atom_type_scat_dispersion_imag
_atom_type_scat_source
C C 0.0033 0.0016 'International Tables Vol C Tables 4.2.6.8 and 6.1.1.4'
H H 0.0000 0.0000 'International Tables Vol C Tables 4.2.6.8 and 6.1.1.4'
N N 0.0061 0.0033 'International Tables Vol C Tables 4.2.6.8 and 6.1.1.4'
O O 0.0106 0.0060 'International Tables Vol C Tables 4.2.6.8 and 6.1.1.4'
Cl Cl 0.1484 0.1585 'International Tables Vol C Tables 4.2.6.8 and 6.1.1.4'

loop_
_geom_angle_atom_site_label_1
_geom_angle_atom_site_label_2
_geom_angle_atom_site_label_3
_geom_angle
O3B Cl2 O4B 131.4(10)
O3B Cl2 O1A 176.2(8)
O4B Cl2 O1A 44.8(6)
O3B Cl2 O2A 68.7(8)
O4B Cl2 O2A 157.0(6)
O1A Cl2 O2A 115.0(2)
O3B Cl2 O3A 68.4(7)
O4B Cl2 O3A 90.8(6)
O1A Cl2 O3A 110.45(17)
O2A Cl2 O3A 109.31(15)
O3B Cl2 O4A 69.2(7)
O4B Cl2 O4A 75.5(6)
O1A Cl2 O4A 107.98(15)
O2A Cl2 O4A 108.23(17)
O3A Cl2 O4A 105.44(15)
O3B Cl2 O1B 113.4(9)
O4B Cl2 O1B 100.8(7)
O1A Cl2 O1B 69.0(5)
O2A Cl2 O1B 56.8(5)
O3A Cl2 O1B 160.0(4)
O4A Cl2 O1B 93.3(4)
O3B Cl2 O2B 109.8(8)
O4B Cl2 O2B 101.7(8)
O1A Cl2 O2B 72.7(4)
O2A Cl2 O2B 76.5(5)
O3A Cl2 O2B 68.9(4)
O4A Cl2 O2B 173.8(5)
O1B Cl2 O2B 92.7(6)
C1 N1 C5 121.1(2)
C1 N1 C11 120.6(2)
C5 N1 C11 116.1(2)
C5 N2 N3 113.8(2)
C12 N3 N2 116.6(2)
C12 N3 C6 125.1(2)
N2 N3 C6 117.2(2)
C21 C22 C12 118.2(2)
C21 C22 H22 120.9
C12 C22 H22 120.9
N4 C15 C21 124.0(2)
N4 C15 C14 117.8(2)
C21 C15 C14 118.3(2)
C8 C7 C6 120.5(2)
C8 C7 H7 119.8
C6 C7 H7 119.8
C20 N6 C16 119.9(2)
C20 N6 C21 122.1(2)
C16 N6 C21 118.0(2)
C11 C10 C9 118.2(2)
C11 C10 H10 120.9
C9 C10 H10 120.9
N3 C12 C22 119.8(2)
N3 C12 C13 120.1(2)
C22 C12 C13 120.0(2)
N4 N5 C16 119.3(2)
C19 C20 N6 121.1(2)
C19 C20 H20 119.4
N6 C20 H20 119.4
C10 C11 C6 121.2(2)
C10 C11 N1 122.7(2)
C6 C11 N1 115.9(2)
C13 C14 C15 120.8(2)
C13 C14 H14 119.6
C15 C14 H14 119.6
C14 C13 C12 120.2(2)
C14 C13 H13 119.9
C12 C13 H13 119.9
N5 N4 C15 120.0(2)
N2 C5 N1 123.4(2)
N2 C5 C4 120.4(2)
N1 C5 C4 116.1(2)
C20 C19 C18 119.8(3)
C20 C19 H19 120.1
C18 C19 H19 120.1
C9 C8 C7 119.3(3)
C9 C8 H8 120.3
C7 C8 H8 120.3
C22 C21 C15 121.9(2)
C22 C21 N6 123.4(2)
C15 C21 N6 114.7(2)
N5 C16 N6 123.4(2)
N5 C16 C17 117.7(3)
N6 C16 C17 118.9(3)
C7 C6 C11 118.9(2)
C7 C6 N3 124.9(2)
C11 C6 N3 116.1(2)
C1 C2 C3 119.6(3)
C1 C2 H2 120.2
C3 C2 H2 120.2
C4 C3 C2 120.7(3)
C4 C3 H3 119.7
C2 C3 H3 119.7
C18 C17 C16 121.0(3)
C18 C17 H17 119.5
C16 C17 H17 119.5
C2 C1 N1 120.9(3)
C2 C1 H1 119.6
N1 C1 H1 119.6
C3 C4 C5 120.8(3)
C3 C4 H4 119.6
C5 C4 H4 119.6
C17 C18 C19 119.1(3)
C17 C18 H18 120.4
C19 C18 H18 120.4
C26 C27 C28 120.3(3)
C26 C27 H27 119.8
C28 C27 H27 119.8
C8 C9 C10 121.7(3)
C8 C9 Cl1 119.1(2)
C10 C9 Cl1 119.2(2)
C27 C28 C23 119.5(3)
C27 C28 H28 120.3
C23 C28 H28 120.3
C25 C26 C27 119.8(3)
C25 C26 H26 120.1
C27 C26 H26 120.1
C24 C23 C28 119.9(3)
C24 C23 H23 120.0
C28 C23 H23 120.0
C26 C25 C24 120.4(3)
C26 C25 H25 119.8
C24 C25 H25 119.8
C23 C24 C25 120.1(3)
C23 C24 H24 120.0
C25 C24 H24 120.0

loop_
_geom_bond_atom_site_label_1
_geom_bond_atom_site_label_2
_geom_bond_distance
Cl1 C9 1.736(3)
Cl2 O3B 1.264(17)
Cl2 O4B 1.379(14)
Cl2 O1A 1.394(3)
Cl2 O2A 1.404(3)
Cl2 O3A 1.450(2)
Cl2 O4A 1.483(2)
Cl2 O1B 1.564(11)
Cl2 O2B 1.602(10)
N1 C1 1.390(3)
N1 C5 1.401(3)
N1 C11 1.432(3)
N2 C5 1.302(3)
N2 N3 1.411(3)
N3 C12 1.372(3)
N3 C6 1.421(3)
C22 C21 1.381(3)
C22 C12 1.409(4)
C22 H22 0.9300
C15 N4 1.351(3)
C15 C21 1.408(3)
C15 C14 1.411(4)
C7 C8 1.381(4)
C7 C6 1.388(4)
C7 H7 0.9300
N6 C20 1.367(3)
N6 C16 1.376(3)
N6 C21 1.412(3)
C10 C11 1.379(3)
C10 C9 1.388(4)
C10 H10 0.9300
C12 C13 1.420(3)
N5 N4 1.311(3)
N5 C16 1.362(3)
C20 C19 1.360(4)
C20 H20 0.9300
C11 C6 1.398(3)
C14 C13 1.354(3)
C14 H14 0.9300
C13 H13 0.9300
C5 C4 1.437(4)
C19 C18 1.398(4)
C19 H19 0.9300
C8 C9 1.381(4)
C8 H8 0.9300
C16 C17 1.397(4)
C2 C1 1.333(4)
C2 C3 1.418(4)
C2 H2 0.9300
C3 C4 1.339(4)
C3 H3 0.9300
C17 C18 1.356(4)
C17 H17 0.9300
C1 H1 0.9300
C4 H4 0.9300
C18 H18 0.9300
C27 C26 1.385(4)
C27 C28 1.381(4)
C27 H27 0.9300
C28 C23 1.393(4)
C28 H28 0.9300
C26 C25 1.372(4)
C26 H26 0.9300
C23 C24 1.377(4)
C23 H23 0.9300
C25 C24 1.380(4)
C25 H25 0.9300
C24 H24 0.9300
